data_4335449
loop_
_publ_author_name
'Kiran Kumarvarma Chakrahari'
'Arunabha Thakur'
'Bijan Mondal'
'V. Ramkumar'
'Sundargopal Ghosh'

_publ_section_title
;
 Hypoelectronic Dimetallaheteroboranes of Group 6 Transition Metals
 Containing Heavier Chalcogen Elements
;
_journal_name_full 'Inorganic Chemistry'
_journal_page_first 7923
_journal_page_last 7932
_journal_paper_doi 10.1021/ic400432v
_journal_volume 52
_journal_year 2013
_chemical_formula_moiety 'C10 H15 B5 Te2 W2 '
_chemical_formula_sum 'C10 H15 B5 Te2 W2'
_chemical_formula_weight 812.15
_chemical_name_systematic
; 
 ? 
;
_space_group_IT_number 62
_symmetry_cell_setting orthorhombic
_symmetry_space_group_name_Hall '-P 2ac 2n'
_symmetry_space_group_name_H-M 'P n m a'
_atom_sites_solution_hydrogens geom
_atom_sites_solution_primary direct
_atom_sites_solution_secondary difmap
_audit_creation_method SHELXL-97
_cell_angle_alpha 90.00
_cell_angle_beta 90.00
_cell_angle_gamma 90.00
_cell_formula_units_Z 4
_cell_length_a 12.8388(5)
_cell_length_b 10.4032(4)
_cell_length_c 11.9416(5)
_cell_measurement_reflns_used 5695
_cell_measurement_temperature 298(2)
_cell_measurement_theta_max 28.35
_cell_measurement_theta_min 3.04
_cell_volume 1594.98(11)
_computing_cell_refinement APEXII,Bruker,2004
_computing_data_collection APEXII,Bruker,2004
_computing_data_reduction SAINT,Bruker,2004
_computing_molecular_graphics 'ORTEP-3 (Farrugia, 1997)'
_computing_publication_material 'SHELXL-97 (Sheldrick, 2008)'
_computing_structure_refinement 'SHELXL-97 (Sheldrick, 2008)'
_computing_structure_solution 'SHELXS-97 (Sheldrick, 2008)'
_diffrn_ambient_temperature 298(2)
_diffrn_measured_fraction_theta_full 0.999
_diffrn_measured_fraction_theta_max 0.997
_diffrn_measurement_device_type 'Bruker APEXII CCD area detector'
_diffrn_measurement_method 'phi and omega scans'
_diffrn_radiation_monochromator graphite
_diffrn_radiation_source 'fine-focus sealed tube'
_diffrn_radiation_type MoK\a
_diffrn_radiation_wavelength 0.71073
_diffrn_reflns_av_R_equivalents 0.0582
_diffrn_reflns_av_sigmaI/netI 0.0430
_diffrn_reflns_limit_h_max 17
_diffrn_reflns_limit_h_min -16
_diffrn_reflns_limit_k_max 13
_diffrn_reflns_limit_k_min -8
_diffrn_reflns_limit_l_max 15
_diffrn_reflns_limit_l_min -15
_diffrn_reflns_number 11024
_diffrn_reflns_theta_full 25.00
_diffrn_reflns_theta_max 28.37
_diffrn_reflns_theta_min 2.33
_exptl_absorpt_coefficient_mu 17.976
_exptl_absorpt_correction_T_max 0.2216
_exptl_absorpt_correction_T_min 0.0938
_exptl_absorpt_correction_type multi-scan
_exptl_absorpt_process_details 'SADABS (Bruker,2004)'
_exptl_crystal_colour brown
_exptl_crystal_density_diffrn 3.382
_exptl_crystal_description Rectangular
_exptl_crystal_F_000 1408
_exptl_crystal_size_max 0.25
_exptl_crystal_size_mid 0.15
_exptl_crystal_size_min 0.12
_refine_diff_density_max 2.357
_refine_diff_density_min -3.223
_refine_diff_density_rms 0.457
_refine_ls_extinction_method none
_refine_ls_goodness_of_fit_ref 1.072
_refine_ls_hydrogen_treatment constr
_refine_ls_matrix_type full
_refine_ls_number_parameters 94
_refine_ls_number_reflns 2096
_refine_ls_number_restraints 0
_refine_ls_restrained_S_all 1.072
_refine_ls_R_factor_all 0.0511
_refine_ls_R_factor_gt 0.0415
_refine_ls_shift/su_max 0.000
_refine_ls_shift/su_mean 0.000
_refine_ls_structure_factor_coef Fsqd
_refine_ls_weighting_details 'calc w=1/[\s^2^(Fo^2^)+(0.0831P)^2^+10.4143P] where P=(Fo^2^+2Fc^2^)/3'
_refine_ls_weighting_scheme calc
_refine_ls_wR_factor_gt 0.1325
_refine_ls_wR_factor_ref 0.1422
_reflns_number_gt 1692
_reflns_number_total 2096
_reflns_threshold_expression >2sigma(I)
_cod_data_source_file ic400432v_si_002_5.cif
_cod_data_source_block 6
_cod_original_formula_sum 'C10 H15 B5 Te2 W2 '
_cod_database_code 4335449

loop_
_symmetry_equiv_pos_as_xyz
'x, y, z'
'-x+1/2, -y, z+1/2'
'-x, y+1/2, -z'
'x+1/2, -y+1/2, -z+1/2'
'-x, -y, -z'
'x-1/2, y, -z-1/2'
'x, -y-1/2, z'
'-x-1/2, y-1/2, z-1/2'

loop_
_atom_site_label
_atom_site_type_symbol
_atom_site_fract_x
_atom_site_fract_y
_atom_site_fract_z
_atom_site_U_iso_or_equiv
_atom_site_adp_type
_atom_site_occupancy
_atom_site_symmetry_multiplicity
_atom_site_calc_flag
_atom_site_refinement_flags
B1 B 0.3987(14) 0.2500 0.0824(14) 0.044(4) Uani 1 2 d S
H1B H 0.4824 0.2500 0.1025 0.053 Uiso 1 2 calc SR
B2 B 0.3098(13) 0.2500 0.1874(10) 0.034(3) Uani 1 2 d S
H2B H 0.3449 0.2500 0.2715 0.041 Uiso 1 2 calc SR
B3 B 0.1754(12) 0.2500 0.1842(10) 0.032(3) Uani 1 2 d S
H3B H 0.1570 0.2500 0.2742 0.038 Uiso 1 2 calc SR
B4 B 0.0841(9) 0.1644(11) 0.1042(10) 0.047(3) Uani 1 1 d .
H4B H 0.0245 0.0932 0.1273 0.056 Uiso 1 1 calc R
C1 C 0.2200(16) -0.0920(13) -0.0047(13) 0.076(5) Uani 1 1 d .
H1 H 0.1784 -0.1074 -0.0670 0.091 Uiso 1 1 calc R
C2 C 0.1845(10) -0.0789(11) 0.1032(14) 0.066(4) Uani 1 1 d .
H2 H 0.1156 -0.0844 0.1268 0.079 Uiso 1 1 calc R
C3 C 0.2712(12) -0.0558(11) 0.1709(11) 0.062(4) Uani 1 1 d .
H3 H 0.2708 -0.0445 0.2481 0.074 Uiso 1 1 calc R
C4 C 0.3592(10) -0.0527(11) 0.1008(14) 0.069(4) Uani 1 1 d .
H4 H 0.4272 -0.0359 0.1234 0.083 Uiso 1 1 calc R
C5 C 0.3278(16) -0.0787(13) -0.0062(14) 0.078(4) Uani 1 1 d .
H5 H 0.3707 -0.0861 -0.0686 0.093 Uiso 1 1 calc R
Te2 Te 0.10611(7) 0.2500 -0.07161(8) 0.0408(3) Uani 1 2 d S
Te3 Te 0.37858(7) 0.2500 -0.09460(8) 0.0370(3) Uani 1 2 d S
W1 W 0.25305(2) 0.11678(3) 0.05497(3) 0.02323(18) Uani 1 1 d .

loop_
_atom_site_aniso_label
_atom_site_aniso_U_11
_atom_site_aniso_U_22
_atom_site_aniso_U_33
_atom_site_aniso_U_23
_atom_site_aniso_U_13
_atom_site_aniso_U_12
B1 0.050(10) 0.037(8) 0.045(8) 0.000 -0.008(7) 0.000
B2 0.051(9) 0.040(8) 0.011(5) 0.000 -0.011(5) 0.000
B3 0.043(8) 0.032(7) 0.020(5) 0.000 0.016(5) 0.000
B4 0.037(6) 0.039(6) 0.065(7) -0.003(5) 0.014(5) -0.003(5)
C1 0.147(16) 0.022(5) 0.059(8) -0.002(5) -0.020(10) 0.007(9)
C2 0.058(8) 0.029(5) 0.110(11) 0.011(6) 0.010(8) -0.016(6)
C3 0.114(11) 0.025(6) 0.047(6) 0.015(5) 0.002(6) 0.006(6)
C4 0.058(8) 0.034(6) 0.115(12) 0.008(7) -0.011(8) 0.015(5)
C5 0.115(13) 0.029(6) 0.089(10) -0.001(6) 0.022(9) 0.024(8)
Te2 0.0345(5) 0.0390(5) 0.0489(5) 0.000 -0.0160(4) 0.000
Te3 0.0373(5) 0.0325(5) 0.0412(5) 0.000 0.0142(4) 0.000
W1 0.0282(3) 0.0146(3) 0.0269(3) 0.00033(10) -0.00012(10) -0.00025(10)

loop_
_atom_type_symbol
_atom_type_description
_atom_type_scat_dispersion_real
_atom_type_scat_dispersion_imag
_atom_type_scat_source
C C 0.0033 0.0016 'International Tables Vol C Tables 4.2.6.8 and 6.1.1.4'
H H 0.0000 0.0000 'International Tables Vol C Tables 4.2.6.8 and 6.1.1.4'
B B 0.0013 0.0007 'International Tables Vol C Tables 4.2.6.8 and 6.1.1.4'
Te Te -0.5308 1.6751 'International Tables Vol C Tables 4.2.6.8 and 6.1.1.4'
W W -0.8490 6.8722 'International Tables Vol C Tables 4.2.6.8 and 6.1.1.4'

loop_
_geom_angle_atom_site_label_1
_geom_angle_atom_site_label_2
_geom_angle_atom_site_label_3
_geom_angle
_geom_angle_site_symmetry_1
_geom_angle_site_symmetry_3
B2 B1 Te3 130.7(10) . .
B2 B1 W1 64.4(6) . .
Te3 B1 W1 76.4(5) . .
B2 B1 W1 64.4(6) . 7_565
Te3 B1 W1 76.4(5) . 7_565
W1 B1 W1 72.2(5) . 7_565
B2 B1 H1B 119.7 . .
Te3 B1 H1B 109.5 . .
W1 B1 H1B 143.8 . .
W1 B1 H1B 143.8 7_565 .
B1 B2 B3 131.0(9) . .
B1 B2 W1 72.2(6) . .
B3 B2 W1 69.9(5) . .
B1 B2 W1 72.2(6) . 7_565
B3 B2 W1 69.9(5) . 7_565
W1 B2 W1 77.0(4) . 7_565
B1 B2 H2B 113.5 . .
B3 B2 H2B 115.5 . .
W1 B2 H2B 141.5 . .
W1 B2 H2B 141.5 7_565 .
B2 B3 B4 132.9(7) . .
B2 B3 B4 132.9(7) . 7_565
B4 B3 B4 61.0(9) . 7_565
B2 B3 W1 65.3(4) . 7_565
B4 B3 W1 103.3(7) . 7_565
B4 B3 W1 67.6(5) 7_565 7_565
B2 B3 W1 65.3(4) . .
B4 B3 W1 67.6(5) . .
B4 B3 W1 103.3(7) 7_565 .
W1 B3 W1 74.1(4) 7_565 .
B2 B3 H3B 101.1 . .
B4 B3 H3B 112.8 . .
B4 B3 H3B 112.8 7_565 .
W1 B3 H3B 138.4 7_565 .
W1 B3 H3B 138.4 . .
B3 B4 B4 59.5(5) . 7_565
B3 B4 Te2 102.6(6) . .
B4 B4 Te2 67.2(3) 7_565 .
B3 B4 W1 67.6(5) . .
B4 B4 W1 102.4(3) 7_565 .
Te2 B4 W1 74.6(3) . .
B3 B4 H4B 132.1 . .
B4 B4 H4B 132.3 7_565 .
Te2 B4 H4B 125.1 . .
W1 B4 H4B 125.1 . .
C2 C1 C5 109.4(13) . .
C2 C1 W1 71.4(7) . .
C5 C1 W1 74.3(7) . .
C2 C1 H1 125.3 . .
C5 C1 H1 125.3 . .
W1 C1 H1 120.7 . .
C1 C2 C3 107.2(13) . .
C1 C2 W1 74.0(8) . .
C3 C2 W1 71.7(6) . .
C1 C2 H2 126.4 . .
C3 C2 H2 126.4 . .
W1 C2 H2 119.7 . .
C2 C3 C4 107.5(13) . .
C2 C3 W1 72.7(6) . .
C4 C3 W1 72.7(6) . .
C2 C3 H3 126.3 . .
C4 C3 H3 126.3 . .
W1 C3 H3 120.2 . .
C5 C4 C3 108.4(13) . .
C5 C4 W1 75.7(8) . .
C3 C4 W1 71.5(6) . .
C5 C4 H4 125.8 . .
C3 C4 H4 125.8 . .
W1 C4 H4 118.8 . .
C4 C5 C1 107.5(13) . .
C4 C5 W1 70.2(7) . .
C1 C5 W1 71.2(8) . .
C4 C5 H5 126.2 . .
C1 C5 H5 126.2 . .
W1 C5 H5 124.0 . .
B4 Te2 B4 45.6(6) 7_565 .
B4 Te2 W1 52.8(3) 7_565 7_565
B4 Te2 W1 77.3(3) . 7_565
B4 Te2 W1 77.3(3) 7_565 .
B4 Te2 W1 52.8(3) . .
W1 Te2 W1 59.65(2) 7_565 .
B1 Te3 W1 55.4(4) . 7_565
B1 Te3 W1 55.4(4) . .
W1 Te3 W1 59.89(2) 7_565 .
B2 W1 C3 91.5(4) . .
B2 W1 C2 120.0(5) . .
C3 W1 C2 35.6(5) . .
B2 W1 C4 96.6(5) . .
C3 W1 C4 35.8(5) . .
C2 W1 C4 59.0(5) . .
B2 W1 B3 44.8(6) . .
C3 W1 B3 96.4(4) . .
C2 W1 B3 101.5(4) . .
C4 W1 B3 124.1(5) . .
B2 W1 B4 89.6(5) . .
C3 W1 B4 96.4(5) . .
C2 W1 B4 76.4(5) . .
C4 W1 B4 131.6(5) . .
B3 W1 B4 44.8(5) . .
B2 W1 C1 149.2(4) . .
C3 W1 C1 57.9(5) . .
C2 W1 C1 34.6(5) . .
C4 W1 C1 57.6(5) . .
B3 W1 C1 133.6(5) . .
B4 W1 C1 96.2(6) . .
B2 W1 B1 43.4(6) . .
C3 W1 B1 107.4(5) . .
C2 W1 B1 142.6(5) . .
C4 W1 B1 87.0(4) . .
B3 W1 B1 84.0(5) . .
B4 W1 B1 126.0(4) . .
C1 W1 B1 137.6(6) . .
B2 W1 C5 128.5(6) . .
C3 W1 C5 57.9(5) . .
C2 W1 C5 58.0(6) . .
C4 W1 C5 34.1(6) . .
B3 W1 C5 154.3(4) . .
B4 W1 C5 130.3(6) . .
C1 W1 C5 34.5(6) . .
B1 W1 C5 103.1(6) . .
B2 W1 W1 51.49(19) . 7_565
C3 W1 W1 142.0(3) . 7_565
C2 W1 W1 152.7(3) . 7_565
C4 W1 W1 140.2(3) . 7_565
B3 W1 W1 52.96(18) . 7_565
B4 W1 W1 77.6(3) . 7_565
C1 W1 W1 159.1(4) . 7_565
B1 W1 W1 53.9(3) . 7_565
C5 W1 W1 149.3(4) . 7_565
B2 W1 Te3 87.5(3) . .
C3 W1 Te3 136.4(4) . .
C2 W1 Te3 145.9(4) . .
C4 W1 Te3 101.1(4) . .
B3 W1 Te3 112.46(19) . .
B4 W1 Te3 127.2(3) . .
C1 W1 Te3 112.0(4) . .
B1 W1 Te3 48.2(4) . .
C5 W1 Te3 89.7(4) . .
W1 W1 Te3 60.055(11) 7_565 .
B2 W1 Te2 107.3(3) . .
C3 W1 Te2 142.2(4) . .
C2 W1 Te2 108.6(4) . .
C4 W1 Te2 156.0(4) . .
B3 W1 Te2 76.8(3) . .
B4 W1 Te2 52.7(3) . .
C1 W1 Te2 100.1(4) . .
B1 W1 Te2 108.7(3) . .
C5 W1 Te2 122.4(5) . .
W1 W1 Te2 60.173(11) 7_565 .
Te3 W1 Te2 78.21(3) . .

loop_
_geom_bond_atom_site_label_1
_geom_bond_atom_site_label_2
_geom_bond_distance
_geom_bond_site_symmetry_2
B1 B2 1.70(2) .
B1 Te3 2.130(16) .
B1 W1 2.351(14) .
B1 W1 2.351(14) 7_565
B1 H1B 1.1000 .
B2 B3 1.73(3) .
B2 W1 2.226(9) .
B2 W1 2.226(9) 7_565
B2 H2B 1.1000 .
B3 B4 1.755(18) .
B3 B4 1.755(18) 7_565
B3 W1 2.301(9) 7_565
B3 W1 2.301(9) .
B3 H3B 1.1000 .
B4 B4 1.78(2) 7_565
B4 Te2 2.298(12) .
B4 W1 2.301(11) .
B4 H4B 1.1000 .
C1 C2 1.37(2) .
C1 C5 1.39(3) .
C1 W1 2.325(14) .
C1 H1 0.9300 .
C2 C3 1.396(19) .
C2 W1 2.291(11) .
C2 H2 0.9300 .
C3 C4 1.406(18) .
C3 W1 2.279(11) .
C3 H3 0.9300 .
C4 C5 1.37(2) .
C4 W1 2.295(11) .
C4 H4 0.9300 .
C5 W1 2.364(13) .
C5 H5 0.9300 .
Te2 B4 2.298(12) 7_565
Te2 W1 2.7865(8) 7_565
Te2 W1 2.7865(8) .
Te3 W1 2.7765(8) 7_565
Te3 W1 2.7765(8) .
W1 W1 2.7719(7) 7_565

loop_
_geom_torsion_atom_site_label_1
_geom_torsion_atom_site_label_2
_geom_torsion_atom_site_label_3
_geom_torsion_atom_site_label_4
_geom_torsion
_geom_torsion_site_symmetry_1
_geom_torsion_site_symmetry_4
Te3 B1 B2 B3 0.000(1) . .
W1 B1 B2 B3 -40.83(18) . .
W1 B1 B2 B3 40.83(18) 7_565 .
Te3 B1 B2 W1 40.83(18) . .
W1 B1 B2 W1 81.7(4) 7_565 .
Te3 B1 B2 W1 -40.83(18) . 7_565
W1 B1 B2 W1 -81.7(4) . 7_565
B1 B2 B3 B4 43.8(8) . .
W1 B2 B3 B4 2.3(8) . .
W1 B2 B3 B4 85.3(9) 7_565 .
B1 B2 B3 B4 -43.8(8) . 7_565
W1 B2 B3 B4 -85.3(9) . 7_565
W1 B2 B3 B4 -2.3(8) 7_565 7_565
B1 B2 B3 W1 -41.53(18) . 7_565
W1 B2 B3 W1 -83.1(4) . 7_565
B1 B2 B3 W1 41.53(18) . .
W1 B2 B3 W1 83.1(4) 7_565 .
B2 B3 B4 B4 -123.1(10) . 7_565
W1 B3 B4 B4 -54.6(3) 7_565 7_565
W1 B3 B4 B4 -120.9(4) . 7_565
B2 B3 B4 Te2 -69.5(9) . .
B4 B3 B4 Te2 53.7(6) 7_565 .
W1 B3 B4 Te2 -1.0(6) 7_565 .
W1 B3 B4 Te2 -67.2(4) . .
B2 B3 B4 W1 -2.2(8) . .
B4 B3 B4 W1 120.9(4) 7_565 .
W1 B3 B4 W1 66.3(4) 7_565 .
C5 C1 C2 C3 0.5(14) . .
W1 C1 C2 C3 -64.5(8) . .
C5 C1 C2 W1 65.1(9) . .
C1 C2 C3 C4 1.2(14) . .
W1 C2 C3 C4 -64.9(8) . .
C1 C2 C3 W1 66.1(9) . .
C2 C3 C4 C5 -2.5(14) . .
W1 C3 C4 C5 -67.4(9) . .
C2 C3 C4 W1 64.9(8) . .
C3 C4 C5 C1 2.8(13) . .
W1 C4 C5 C1 -61.8(9) . .
C3 C4 C5 W1 64.5(8) . .
C2 C1 C5 C4 -2.1(14) . .
W1 C1 C5 C4 61.1(8) . .
C2 C1 C5 W1 -63.2(9) . .
B3 B4 Te2 B4 -48.8(6) . 7_565
W1 B4 Te2 B4 -111.0(2) . 7_565
B3 B4 Te2 W1 0.8(5) . 7_565
B4 B4 Te2 W1 49.63(16) 7_565 7_565
W1 B4 Te2 W1 -61.4(2) . 7_565
B3 B4 Te2 W1 62.1(5) . .
B4 B4 Te2 W1 111.0(2) 7_565 .
B2 B1 Te3 W1 37.3(2) . 7_565
W1 B1 Te3 W1 74.7(4) . 7_565
B2 B1 Te3 W1 -37.3(2) . .
W1 B1 Te3 W1 -74.7(4) 7_565 .
B1 B2 W1 C3 114.0(6) . .
B3 B2 W1 C3 -97.6(5) . .
W1 B2 W1 C3 -170.7(5) 7_565 .
B1 B2 W1 C2 136.4(6) . .
B3 B2 W1 C2 -75.3(5) . .
W1 B2 W1 C2 -148.4(4) 7_565 .
B1 B2 W1 C4 78.5(6) . .
B3 B2 W1 C4 -133.2(5) . .
W1 B2 W1 C4 153.7(5) 7_565 .
B1 B2 W1 B3 -148.3(6) . .
W1 B2 W1 B3 -73.1(4) 7_565 .
B1 B2 W1 B4 -149.6(5) . .
B3 B2 W1 B4 -1.3(4) . .
W1 B2 W1 B4 -74.4(4) 7_565 .
B1 B2 W1 C1 109.0(12) . .
B3 B2 W1 C1 -102.7(12) . .
W1 B2 W1 C1 -175.8(10) 7_565 .
B3 B2 W1 B1 148.3(6) . .
W1 B2 W1 B1 75.2(5) 7_565 .
B1 B2 W1 C5 65.3(7) . .
B3 B2 W1 C5 -146.4(6) . .
W1 B2 W1 C5 140.5(5) 7_565 .
B1 B2 W1 W1 -75.2(5) . 7_565
B3 B2 W1 W1 73.1(4) . 7_565
B1 B2 W1 Te3 -22.4(4) . .
B3 B2 W1 Te3 126.0(3) . .
W1 B2 W1 Te3 52.9(3) 7_565 .
B1 B2 W1 Te2 -99.2(5) . .
B3 B2 W1 Te2 49.1(3) . .
W1 B2 W1 Te2 -24.0(4) 7_565 .
C2 C3 W1 B2 145.5(9) . .
C4 C3 W1 B2 -99.2(9) . .
C4 C3 W1 C2 115.2(13) . .
C2 C3 W1 C4 -115.2(13) . .
C2 C3 W1 B3 100.9(9) . .
C4 C3 W1 B3 -143.9(9) . .
C2 C3 W1 B4 55.8(9) . .
C4 C3 W1 B4 171.0(9) . .
C2 C3 W1 C1 -37.5(9) . .
C4 C3 W1 C1 77.7(9) . .
C2 C3 W1 B1 -173.4(9) . .
C4 C3 W1 B1 -58.2(9) . .
C2 C3 W1 C5 -78.5(10) . .
C4 C3 W1 C5 36.7(9) . .
C2 C3 W1 W1 133.7(7) . 7_565
C4 C3 W1 W1 -111.1(8) . 7_565
C2 C3 W1 Te3 -126.6(8) . .
C4 C3 W1 Te3 -11.3(11) . .
C2 C3 W1 Te2 24.3(11) . .
C4 C3 W1 Te2 139.5(8) . .
C1 C2 W1 B2 -155.5(10) . .
C3 C2 W1 B2 -40.8(10) . .
C1 C2 W1 C3 -114.7(13) . .
C1 C2 W1 C4 -76.6(10) . .
C3 C2 W1 C4 38.1(8) . .
C1 C2 W1 B3 160.4(10) . .
C3 C2 W1 B3 -84.8(9) . .
C1 C2 W1 B4 123.0(11) . .
C3 C2 W1 B4 -122.3(9) . .
C3 C2 W1 C1 114.7(13) . .
C1 C2 W1 B1 -104.3(13) . .
C3 C2 W1 B1 10.5(14) . .
C1 C2 W1 C5 -36.4(9) . .
C3 C2 W1 C5 78.3(9) . .
C1 C2 W1 W1 141.1(9) . 7_565
C3 C2 W1 W1 -104.2(9) . 7_565
C1 C2 W1 Te3 -15.7(14) . .
C3 C2 W1 Te3 99.0(11) . .
C1 C2 W1 Te2 80.7(10) . .
C3 C2 W1 Te2 -164.6(7) . .
C5 C4 W1 B2 -161.3(10) . .
C3 C4 W1 B2 83.3(9) . .
C5 C4 W1 C3 115.3(13) . .
C5 C4 W1 C2 77.5(11) . .
C3 C4 W1 C2 -37.9(8) . .
C5 C4 W1 B3 160.3(10) . .
C3 C4 W1 B3 45.0(10) . .
C5 C4 W1 B4 103.3(12) . .
C3 C4 W1 B4 -12.0(12) . .
C5 C4 W1 C1 36.6(10) . .
C3 C4 W1 C1 -78.8(9) . .
C5 C4 W1 B1 -119.0(11) . .
C3 C4 W1 B1 125.7(9) . .
C3 C4 W1 C5 -115.3(13) . .
C5 C4 W1 W1 -128.6(9) . 7_565
C3 C4 W1 W1 116.1(7) . 7_565
C5 C4 W1 Te3 -72.6(10) . .
C3 C4 W1 Te3 172.1(8) . .
C5 C4 W1 Te2 13.3(16) . .
C3 C4 W1 Te2 -102.1(12) . .
B4 B3 W1 B2 -178.2(6) . .
B4 B3 W1 B2 131.3(6) 7_565 .
W1 B3 W1 B2 69.7(4) 7_565 .
B2 B3 W1 C3 85.6(5) . .
B4 B3 W1 C3 -92.6(6) . .
B4 B3 W1 C3 -143.1(6) 7_565 .
W1 B3 W1 C3 155.3(4) 7_565 .
B2 B3 W1 C2 121.3(5) . .
B4 B3 W1 C2 -56.9(7) . .
B4 B3 W1 C2 -107.4(7) 7_565 .
W1 B3 W1 C2 -169.0(5) 7_565 .
B2 B3 W1 C4 61.0(5) . .
B4 B3 W1 C4 -117.2(7) . .
B4 B3 W1 C4 -167.7(6) 7_565 .
W1 B3 W1 C4 130.7(4) 7_565 .
B2 B3 W1 B4 178.2(6) . .
B4 B3 W1 B4 -50.5(8) 7_565 .
W1 B3 W1 B4 -112.1(6) 7_565 .
B2 B3 W1 C1 136.5(7) . .
B4 B3 W1 C1 -41.7(9) . .
B4 B3 W1 C1 -92.2(7) 7_565 .
W1 B3 W1 C1 -153.8(5) 7_565 .
B2 B3 W1 B1 -21.3(4) . .
B4 B3 W1 B1 160.5(6) . .
B4 B3 W1 B1 110.1(6) 7_565 .
W1 B3 W1 B1 48.4(4) 7_565 .
B2 B3 W1 C5 86.7(15) . .
B4 B3 W1 C5 -91.5(16) . .
B4 B3 W1 C5 -141.9(14) 7_565 .
W1 B3 W1 C5 156.4(13) 7_565 .
B2 B3 W1 W1 -69.7(4) . 7_565
B4 B3 W1 W1 112.1(6) . 7_565
B4 B3 W1 W1 61.7(4) 7_565 7_565
B2 B3 W1 Te3 -61.1(4) . .
B4 B3 W1 Te3 120.7(5) . .
B4 B3 W1 Te3 70.3(7) 7_565 .
W1 B3 W1 Te3 8.6(5) 7_565 .
B2 B3 W1 Te2 -132.1(3) . .
B4 B3 W1 Te2 49.7(5) . .
B4 B3 W1 Te2 -0.8(5) 7_565 .
W1 B3 W1 Te2 -62.4(3) 7_565 .
B3 B4 W1 B2 1.3(4) . .
B4 B4 W1 B2 50.5(2) 7_565 .
Te2 B4 W1 B2 112.3(3) . .
B3 B4 W1 C3 92.7(6) . .
B4 B4 W1 C3 141.9(4) 7_565 .
Te2 B4 W1 C3 -156.3(4) . .
B3 B4 W1 C2 122.4(6) . .
B4 B4 W1 C2 171.6(5) 7_565 .
Te2 B4 W1 C2 -126.6(5) . .
B3 B4 W1 C4 99.7(7) . .
B4 B4 W1 C4 149.0(6) 7_565 .
Te2 B4 W1 C4 -149.2(6) . .
B4 B4 W1 B3 49.2(4) 7_565 .
Te2 B4 W1 B3 111.0(5) . .
B3 B4 W1 C1 151.0(6) . .
B4 B4 W1 C1 -159.8(4) 7_565 .
Te2 B4 W1 C1 -98.0(4) . .
B3 B4 W1 B1 -24.2(8) . .
B4 B4 W1 B1 25.1(5) 7_565 .
Te2 B4 W1 B1 86.9(6) . .
B3 B4 W1 C5 145.3(7) . .
B4 B4 W1 C5 -165.4(6) 7_565 .
Te2 B4 W1 C5 -103.6(6) . .
B3 B4 W1 W1 -49.2(4) . 7_565
B4 B4 W1 W1 0.0 7_565 7_565
Te2 B4 W1 W1 61.8(2) . 7_565
B3 B4 W1 Te3 -85.3(5) . .
B4 B4 W1 Te3 -36.1(3) 7_565 .
Te2 B4 W1 Te3 25.8(4) . .
B3 B4 W1 Te2 -111.0(5) . .
B4 B4 W1 Te2 -61.8(2) 7_565 .
C2 C1 W1 B2 44.6(18) . .
C5 C1 W1 B2 -72.7(15) . .
C2 C1 W1 C3 38.6(8) . .
C5 C1 W1 C3 -78.7(9) . .
C5 C1 W1 C2 -117.3(13) . .
C2 C1 W1 C4 81.2(10) . .
C5 C1 W1 C4 -36.1(9) . .
C2 C1 W1 B3 -26.9(14) . .
C5 C1 W1 B3 -144.2(9) . .
C2 C1 W1 B4 -55.1(10) . .
C5 C1 W1 B4 -172.4(9) . .
C2 C1 W1 B1 119.1(11) . .
C5 C1 W1 B1 1.8(12) . .
C2 C1 W1 C5 117.3(13) . .
C2 C1 W1 W1 -126.1(11) . 7_565
C5 C1 W1 W1 116.5(13) . 7_565
C2 C1 W1 Te3 170.6(8) . .
C5 C1 W1 Te3 53.3(9) . .
C2 C1 W1 Te2 -108.2(9) . .
C5 C1 W1 Te2 134.5(8) . .
Te3 B1 W1 B2 -149.3(6) . .
W1 B1 W1 B2 -69.5(4) 7_565 .
B2 B1 W1 C3 -73.0(6) . .
Te3 B1 W1 C3 137.6(4) . .
W1 B1 W1 C3 -142.5(4) 7_565 .
B2 B1 W1 C2 -79.4(9) . .
Te3 B1 W1 C2 131.3(7) . .
W1 B1 W1 C2 -148.9(7) 7_565 .
B2 B1 W1 C4 -102.9(6) . .
Te3 B1 W1 C4 107.8(5) . .
W1 B1 W1 C4 -172.4(5) 7_565 .
B2 B1 W1 B3 21.8(5) . .
Te3 B1 W1 B3 -127.5(4) . .
W1 B1 W1 B3 -47.7(4) 7_565 .
B2 B1 W1 B4 38.7(7) . .
Te3 B1 W1 B4 -110.6(5) . .
W1 B1 W1 B4 -30.8(7) 7_565 .
B2 B1 W1 C1 -134.1(7) . .
Te3 B1 W1 C1 76.5(7) . .
W1 B1 W1 C1 156.4(6) 7_565 .
B2 B1 W1 C5 -133.1(6) . .
Te3 B1 W1 C5 77.6(5) . .
W1 B1 W1 C5 157.4(5) 7_565 .
B2 B1 W1 W1 69.5(4) . 7_565
Te3 B1 W1 W1 -79.8(3) . 7_565
B2 B1 W1 Te3 149.3(6) . .
W1 B1 W1 Te3 79.8(3) 7_565 .
B2 B1 W1 Te2 95.7(5) . .
Te3 B1 W1 Te2 -53.7(3) . .
W1 B1 W1 Te2 26.2(4) 7_565 .
C4 C5 W1 B2 24.0(13) . .
C1 C5 W1 B2 141.4(9) . .
C4 C5 W1 C3 -38.6(8) . .
C1 C5 W1 C3 78.8(9) . .
C4 C5 W1 C2 -80.9(10) . .
C1 C5 W1 C2 36.5(8) . .
C1 C5 W1 C4 117.4(13) . .
C4 C5 W1 B3 -40(2) . .
C1 C5 W1 B3 77.5(18) . .
C4 C5 W1 B4 -107.5(11) . .
C1 C5 W1 B4 9.9(11) . .
C4 C5 W1 C1 -117.4(13) . .
C4 C5 W1 B1 63.8(10) . .
C1 C5 W1 B1 -178.8(9) . .
C4 C5 W1 W1 101.3(10) . 7_565
C1 C5 W1 W1 -141.3(8) . 7_565
C4 C5 W1 Te3 110.5(10) . .
C1 C5 W1 Te3 -132.0(8) . .
C4 C5 W1 Te2 -173.7(8) . .
C1 C5 W1 Te2 -56.2(9) . .
B1 Te3 W1 B2 20.5(5) . .
W1 Te3 W1 B2 -46.0(3) 7_565 .
B1 Te3 W1 C3 -69.0(6) . .
W1 Te3 W1 C3 -135.5(5) 7_565 .
B1 Te3 W1 C2 -125.5(8) . .
W1 Te3 W1 C2 168.0(7) 7_565 .
B1 Te3 W1 C4 -75.7(5) . .
W1 Te3 W1 C4 -142.3(4) 7_565 .
B1 Te3 W1 B3 58.6(5) . .
W1 Te3 W1 B3 -7.9(4) 7_565 .
B1 Te3 W1 B4 108.1(5) . .
W1 Te3 W1 B4 41.6(4) 7_565 .
B1 Te3 W1 C1 -135.0(6) . .
W1 Te3 W1 C1 158.4(5) 7_565 .
W1 Te3 W1 B1 -66.6(4) 7_565 .
B1 Te3 W1 C5 -108.0(6) . .
W1 Te3 W1 C5 -174.6(5) 7_565 .
B1 Te3 W1 W1 66.6(4) . 7_565
B1 Te3 W1 Te2 128.8(4) . .
W1 Te3 W1 Te2 62.215(19) 7_565 .
B4 Te2 W1 B2 -32.6(5) 7_565 .
B4 Te2 W1 B2 -75.7(5) . .
W1 Te2 W1 B2 21.5(4) 7_565 .
B4 Te2 W1 C3 83.9(6) 7_565 .
B4 Te2 W1 C3 40.8(7) . .
W1 Te2 W1 C3 138.0(6) 7_565 .
B4 Te2 W1 C2 98.5(5) 7_565 .
B4 Te2 W1 C2 55.4(6) . .
W1 Te2 W1 C2 152.6(4) 7_565 .
B4 Te2 W1 C4 153.1(10) 7_565 .
B4 Te2 W1 C4 109.9(10) . .
W1 Te2 W1 C4 -152.9(9) 7_565 .
B4 Te2 W1 B3 0.6(4) 7_565 .
B4 Te2 W1 B3 -42.5(4) . .
W1 Te2 W1 B3 54.7(3) 7_565 .
B4 Te2 W1 B4 43.1(5) 7_565 .
W1 Te2 W1 B4 97.2(4) 7_565 .
B4 Te2 W1 C1 133.2(5) 7_565 .
B4 Te2 W1 C1 90.1(6) . .
W1 Te2 W1 C1 -172.7(5) 7_565 .
B4 Te2 W1 B1 -78.3(5) 7_565 .
B4 Te2 W1 B1 -121.4(6) . .
W1 Te2 W1 B1 -24.2(4) 7_565 .
B4 Te2 W1 C5 161.8(6) 7_565 .
B4 Te2 W1 C5 118.7(6) . .
W1 Te2 W1 C5 -144.1(5) 7_565 .
B4 Te2 W1 W1 -54.1(3) 7_565 7_565
B4 Te2 W1 W1 -97.2(4) . 7_565
B4 Te2 W1 Te3 -116.1(3) 7_565 .
B4 Te2 W1 Te3 -159.3(4) . .
W1 Te2 W1 Te3 -62.086(19) 7_565 .
